data_2201960
loop_
_publ_author_name
'Gouin, Sebastien G.'
'Gestin, Jean-Fran\,cois'
'Meslin, Jean Claude'
'Deniaud, David'
'Evain, Michel'

_publ_section_title
;
 8,10-Dibenzylimidazonorbornylene
;
_journal_issue 4
_journal_name_full 'Acta Crystallographica Section E'
_journal_page_first o401
_journal_page_last o402
_journal_paper_doi 10.1107/S1600536803004501
_journal_volume 59
_journal_year 2003
_chemical_formula_iupac 'C22 H24 N2'
_chemical_formula_moiety 'C22 H24 N2'
_chemical_formula_sum 'C22 H24 N2'
_chemical_formula_weight 316.4
_chemical_name_systematic ' ?'
_space_group_IT_number 14
_symmetry_cell_setting monoclinic
_symmetry_space_group_name_Hall '-P 2ybc'
_symmetry_space_group_name_H-M 'P 1 21/c 1'
_cell_angle_alpha 90
_cell_angle_beta 92.7699(8)
_cell_angle_gamma 90
_cell_formula_units_Z 4
_cell_length_a 15.4338(4)
_cell_length_b 8.2487(2)
_cell_length_c 13.8748(3)
_cell_measurement_reflns_used 17065
_cell_measurement_temperature 150
_cell_measurement_theta_max 32.032
_cell_measurement_theta_min 2.910
_cell_volume 1764.32(7)
_computing_cell_refinement 'HKL SCALEPACK'
_computing_data_collection 'COLLECT (Nonius, 1998)'
_computing_data_reduction 'HKL DENZO and SCALEPACK (Otwinowski & Minor, 1997)'
_computing_molecular_graphics 'DIAMOND (Brandenburg & Berndt, 1999)'
_computing_publication_material JANA2000
_computing_structure_refinement 'JANA2000 (Petricek & Dusek, 2000)'
_computing_structure_solution 'SHELXTL (Sheldrick, 1995)'
_diffrn_ambient_temperature 150
_diffrn_detector_area_resol_mean 9
_diffrn_measured_fraction_theta_full 0.99
_diffrn_measured_fraction_theta_max 0.99
_diffrn_measurement_device '95mm CCD camera on \k-goniostat'
_diffrn_measurement_device_type 'Nonius KappaCCD'
_diffrn_measurement_method \f-\w
_diffrn_radiation_monochromator 'horizonally mounted graphite crystal'
_diffrn_radiation_type 'Mo K\a'
_diffrn_radiation_wavelength 0.71069
_diffrn_reflns_av_R_equivalents 0.0557
_diffrn_reflns_av_sigmaI/netI 0.0525
_diffrn_reflns_limit_h_max 22
_diffrn_reflns_limit_h_min -23
_diffrn_reflns_limit_k_max 11
_diffrn_reflns_limit_k_min -12
_diffrn_reflns_limit_l_max 13
_diffrn_reflns_limit_l_min -20
_diffrn_reflns_number 17647
_diffrn_reflns_theta_full 32.04
_diffrn_reflns_theta_max 32.04
_diffrn_reflns_theta_min 2.94
_diffrn_standards_decay_% 0.1
_diffrn_standards_interval_count 0
_diffrn_standards_interval_time 0
_diffrn_standards_number 0
_exptl_absorpt_coefficient_mu 0.07
_exptl_absorpt_correction_type none
_exptl_crystal_colour Colourless
_exptl_crystal_density_diffrn 1.190
_exptl_crystal_description block
_exptl_crystal_F_000 680
_exptl_crystal_size_max 0.31
_exptl_crystal_size_mid 0.23
_exptl_crystal_size_min 0.18
_refine_diff_density_max 0.30
_refine_diff_density_min -0.25
_refine_ls_extinction_method none
_refine_ls_goodness_of_fit_ref 1.45
_refine_ls_hydrogen_treatment constr
_refine_ls_number_parameters 217
_refine_ls_number_reflns 6050
_refine_ls_R_factor_all 0.1016
_refine_ls_R_factor_gt 0.0591
_refine_ls_shift/su_max 0.0004
_refine_ls_shift/su_mean 0.0000
_refine_ls_structure_factor_coef Fsqd
_refine_ls_weighting_details 'w = 1/[\s^2^(I)+0.0025I^2^]'
_refine_ls_weighting_scheme sigma
_refine_ls_wR_factor_gt 0.1328
_refine_ls_wR_factor_ref 0.1470
_reflns_number_gt 4012
_reflns_number_total 6050
_reflns_threshold_expression I>2\s(I)
_cod_data_source_file dn6058.cif
_cod_data_source_block I
_cod_original_sg_symbol_H-M 'P 21/c'
_cod_database_code 2201960
_cod_database_fobs_code 2201960

loop_
_symmetry_equiv_pos_site_id
_symmetry_equiv_pos_as_xyz
1 x,y,z
2 -x,1/2+y,1/2-z
3 -x,-y,-z
4 x,1/2-y,1/2+z

loop_
_atom_site_label
_atom_site_fract_x
_atom_site_fract_y
_atom_site_fract_z
_atom_site_U_iso_or_equiv
_atom_site_adp_type
_atom_site_calc_flag
_atom_site_refinement_flags
_atom_site_occupancy
_atom_site_disorder_assembly
_atom_site_disorder_group
_atom_site_type_symbol
C1 0.29800(8) 0.68691(15) 0.56942(8) 0.0302(4) Uani d . 1 . . C
C2 0.25773(7) 0.51423(15) 0.56402(7) 0.0277(3) Uani d . 1 . . C
C3 0.30753(8) 0.43162(14) 0.48335(8) 0.0287(4) Uani d . 1 . . C
C4 0.37042(8) 0.56670(15) 0.45149(8) 0.0308(4) Uani d . 1 . . C
C5 0.31535(8) 0.70000(15) 0.40606(8) 0.0311(4) Uani d . 1 . . C
C6 0.27266(8) 0.77125(14) 0.47567(9) 0.0307(4) Uani d . 1 . . C
C7 0.39271(8) 0.64171(16) 0.55105(9) 0.0353(4) Uani d . 1 . . C
N8 0.16599(6) 0.50104(12) 0.53085(6) 0.0263(3) Uani d . 1 . . N
C9 0.16293(8) 0.35733(15) 0.47011(8) 0.0300(4) Uani d . 1 . . C
N10 0.23897(6) 0.37750(12) 0.41297(6) 0.0279(3) Uani d . 1 . . N
C11 0.26002(9) 0.23275(16) 0.35880(9) 0.0370(4) Uani d . 1 . . C
C12 0.32950(8) 0.26487(15) 0.28897(8) 0.0318(4) Uani d . 1 . . C
C13 0.31562(8) 0.37723(15) 0.21476(9) 0.0343(4) Uani d . 1 . . C
C14 0.37901(9) 0.40565(16) 0.14919(9) 0.0376(4) Uani d . 1 . . C
C15 0.45710(9) 0.32241(17) 0.15740(9) 0.0397(4) Uani d . 1 . . C
C16 0.47172(9) 0.21215(19) 0.23084(10) 0.0437(5) Uani d . 1 . . C
C17 0.40807(9) 0.18315(17) 0.29610(9) 0.0401(4) Uani d . 1 . . C
C18 0.10522(8) 0.49820(16) 0.60808(8) 0.0317(4) Uani d . 1 . . C
C19 0.09539(7) 0.66495(15) 0.65063(8) 0.0289(4) Uani d . 1 . . C
C20 0.06706(8) 0.79258(17) 0.59187(8) 0.0338(4) Uani d . 1 . . C
C21 0.05771(8) 0.94699(17) 0.62898(9) 0.0384(4) Uani d . 1 . . C
C22 0.07794(8) 0.97644(17) 0.72603(9) 0.0370(4) Uani d . 1 . . C
C23 0.10671(8) 0.85089(18) 0.78528(8) 0.0358(4) Uani d . 1 . . C
C24 0.11531(8) 0.69628(16) 0.74764(8) 0.0324(4) Uani d . 1 . . C
H1 0.284 0.7519 0.6259 0.0364 Uiso d . 1 . . H
H2 0.2583 0.4685 0.6293 0.0334 Uiso d . 1 . . H
H3 0.3412 0.3323 0.4959 0.0345 Uiso d . 1 . . H
H4 0.4163 0.5313 0.4099 0.037 Uiso d . 1 . . H
H5 0.3082 0.7369 0.3389 0.0373 Uiso d . 1 . . H
H6 0.233 0.862 0.4614 0.0368 Uiso d . 1 . . H
H7a 0.4312 0.736 0.5483 0.0426 Uiso d . 1 . . H
H7b 0.4175 0.5633 0.5979 0.0426 Uiso d . 1 . . H
H9a 0.1095 0.3545 0.4288 0.0361 Uiso d . 1 . . H
H9b 0.1671 0.2582 0.5089 0.0361 Uiso d . 1 . . H
H11a 0.207 0.1956 0.3237 0.0444 Uiso d . 1 . . H
H11b 0.2798 0.149 0.4051 0.0444 Uiso d . 1 . . H
H13 0.261 0.4374 0.2086 0.0412 Uiso d . 1 . . H
H14 0.3683 0.4846 0.0974 0.0454 Uiso d . 1 . . H
H15 0.5021 0.3414 0.1112 0.048 Uiso d . 1 . . H
H16 0.5273 0.1546 0.2364 0.0524 Uiso d . 1 . . H
H17 0.4185 0.1037 0.3479 0.0482 Uiso d . 1 . . H
H18a 0.1273 0.4229 0.6582 0.0382 Uiso d . 1 . . H
H18b 0.049 0.4596 0.5815 0.0382 Uiso d . 1 . . H
H20 0.0533 0.7738 0.523 0.0407 Uiso d . 1 . . H
H21 0.0369 1.0352 0.5866 0.0463 Uiso d . 1 . . H
H22 0.0719 1.0856 0.7528 0.0446 Uiso d . 1 . . H
H23 0.1211 0.8716 0.8539 0.0432 Uiso d . 1 . . H
H24 0.1355 0.6078 0.7902 0.039 Uiso d . 1 . . H

loop_
_atom_site_aniso_label
_atom_site_aniso_U_11
_atom_site_aniso_U_22
_atom_site_aniso_U_33
_atom_site_aniso_U_12
_atom_site_aniso_U_13
_atom_site_aniso_U_23
_atom_site_aniso_type_symbol
C1 0.0293(6) 0.0312(7) 0.0300(6) -0.0062(5) 0.0013(5) -0.0042(5) C
C2 0.0292(6) 0.0291(7) 0.0245(5) -0.0022(5) -0.0016(4) 0.0033(5) C
C3 0.0279(6) 0.0259(6) 0.0321(6) 0.0023(5) -0.0013(4) 0.0028(5) C
C4 0.0244(6) 0.0335(7) 0.0347(6) -0.0024(5) 0.0028(5) -0.0005(5) C
C5 0.0289(6) 0.0304(7) 0.0340(6) -0.0080(5) 0.0010(5) 0.0059(5) C
C6 0.0297(6) 0.0215(6) 0.0409(6) -0.0049(5) 0.0016(5) 0.0034(5) C
C7 0.0272(6) 0.0386(8) 0.0396(7) -0.0055(5) -0.0044(5) 0.0011(6) C
N8 0.0272(5) 0.0271(5) 0.0247(4) -0.0050(4) 0.0024(4) -0.0007(4) N
C9 0.0316(6) 0.0278(7) 0.0307(6) -0.0060(5) 0.0017(4) 0.0002(5) C
N10 0.0299(5) 0.0244(5) 0.0294(5) -0.0029(4) 0.0026(4) -0.0033(4) N
C11 0.0450(8) 0.0258(7) 0.0405(7) -0.0030(6) 0.0057(6) -0.0055(6) C
C12 0.0367(7) 0.0253(7) 0.0336(6) 0.0003(5) 0.0013(5) -0.0099(5) C
C13 0.0339(7) 0.0290(7) 0.0399(6) 0.0033(5) 0.0012(5) -0.0066(6) C
C14 0.0454(8) 0.0293(7) 0.0384(7) 0.0021(6) 0.0050(5) -0.0047(6) C
C15 0.0382(7) 0.0392(8) 0.0423(7) -0.0010(6) 0.0078(5) -0.0138(6) C
C16 0.0375(8) 0.0481(9) 0.0451(7) 0.0128(6) -0.0002(6) -0.0113(7) C
C17 0.0459(8) 0.0380(8) 0.0360(6) 0.0102(6) -0.0018(6) -0.0058(6) C
C18 0.0326(7) 0.0334(7) 0.0294(6) -0.0069(5) 0.0050(5) 0.0017(5) C
C19 0.0229(6) 0.0353(7) 0.0288(6) -0.0051(5) 0.0045(4) -0.0005(5) C
C20 0.0305(7) 0.0418(8) 0.0289(6) 0.0004(5) -0.0013(5) -0.0002(5) C
C21 0.0333(7) 0.0411(8) 0.0405(7) 0.0061(6) -0.0014(5) 0.0005(6) C
C22 0.0280(7) 0.0412(8) 0.0419(7) 0.0036(6) 0.0026(5) -0.0090(6) C
C23 0.0286(6) 0.0483(8) 0.0304(6) -0.0009(6) 0.0010(5) -0.0068(6) C
C24 0.0284(6) 0.0401(8) 0.0288(6) -0.0032(5) 0.0020(5) 0.0022(5) C

loop_
_atom_type_symbol
_atom_type_scat_dispersion_real
_atom_type_scat_dispersion_imag
_atom_type_scat_source
N 0.000 0.000 'International Tables Vol C Tables 4.2.6.8 and 6.1.1.1'
C 0.003 0.002 'International Tables Vol C Tables 4.2.6.8 and 6.1.1.1'
H 0.000 0.000 'International Tables Vol C Tables 4.2.6.8 and 6.1.1.1'

loop_
_geom_angle_atom_site_label_1
_geom_angle_atom_site_label_2
_geom_angle_atom_site_label_3
_geom_angle
_geom_angle_publ_flag
C2 C1 C6 107.12(9) no
C2 C1 C7 98.66(10) no
C6 C1 C7 100.21(9) no
C1 C2 C3 103.13(9) no
C1 C2 N8 117.34(10) no
C3 C2 N8 104.20(8) no
C2 C3 C4 103.22(9) no
C2 C3 N10 104.30(9) no
C4 C3 N10 117.81(9) no
C3 C4 C5 107.09(9) no
C3 C4 C7 98.55(9) no
C5 C4 C7 100.32(10) no
C4 C5 C6 107.88(10) no
C1 C6 C5 107.75(10) no
C1 C7 C4 94.19(9) no
C2 N8 C9 104.21(9) no
C2 N8 C18 114.51(8) no
C9 N8 C18 114.13(9) no
N8 C9 N10 102.58(9) no
C3 N10 C9 104.20(8) no
C3 N10 C11 114.79(9) no
C9 N10 C11 113.14(10) no
N10 C11 C12 111.85(10) no
C11 C12 C13 120.29(11) no
C11 C12 C17 121.13(11) no
C13 C12 C17 118.58(12) no
C12 C13 C14 120.56(12) no
C13 C14 C15 119.99(12) no
C14 C15 C16 119.91(13) no
C15 C16 C17 120.05(13) no
C12 C17 C16 120.90(12) no
N8 C18 C19 110.71(10) no
C18 C19 C20 119.77(10) no
C18 C19 C24 121.81(11) no
C20 C19 C24 118.42(11) no
C19 C20 C21 120.97(11) no
C20 C21 C22 119.95(12) no
C21 C22 C23 119.75(12) no
C22 C23 C24 119.93(11) no
C19 C24 C23 120.98(11) no
C2 C1 H1 115.84 no
C6 C1 H1 112.25 no
C7 C1 H1 120.68 no
C1 C2 H2 108.81 no
C3 C2 H2 121.11 no
N8 C2 H2 103.02 no
C2 C3 H3 121.12 no
C4 C3 H3 108.45 no
N10 C3 H3 102.79 no
C3 C4 H4 115.62 no
C5 C4 H4 112.36 no
C7 C4 H4 120.82 no
C4 C5 H5 131.12 no
C6 C5 H5 121.00 no
C1 C6 H6 131.21 no
C5 C6 H6 121.05 no
C1 C7 H7a 113.30 no
C1 C7 H7b 113.06 no
C4 C7 H7a 113.23 no
C4 C7 H7b 113.17 no
H7a C7 H7b 109.31 no
N8 C9 H9a 111.13 no
N8 C9 H9b 111.26 no
N10 C9 H9a 111.14 no
N10 C9 H9b 111.20 no
H9a C9 H9b 109.40 no
N10 C11 H11a 108.09 no
N10 C11 H11b 108.01 no
C12 C11 H11a 109.84 no
C12 C11 H11b 109.72 no
H11a C11 H11b 109.27 no
C12 C13 H13 120.14 no
C14 C13 H13 119.30 no
C13 C14 H14 119.63 no
C15 C14 H14 120.38 no
C14 C15 H15 120.48 no
C16 C15 H15 119.61 no
C15 C16 H16 119.36 no
C17 C16 H16 120.59 no
C12 C17 H17 119.26 no
C16 C17 H17 119.83 no
N8 C18 H18a 108.48 no
N8 C18 H18b 108.56 no
C19 C18 H18a 109.79 no
C19 C18 H18b 109.88 no
H18a C18 H18b 109.39 no
C19 C20 H20 119.95 no
C21 C20 H20 119.09 no
C20 C21 H21 119.78 no
C22 C21 H21 120.27 no
C21 C22 H22 120.46 no
C23 C22 H22 119.79 no
C22 C23 H23 119.82 no
C24 C23 H23 120.25 no
C19 C24 H24 119.59 no
C23 C24 H24 119.43 no

loop_
_geom_bond_atom_site_label_1
_geom_bond_atom_site_label_2
_geom_bond_site_symmetry_1
_geom_bond_site_symmetry_2
_geom_bond_distance
_geom_bond_publ_flag
C1 C2 . . 1.5544(17) no
C1 C6 . . 1.5098(16) no
C1 C7 . . 1.5416(17) no
C2 C3 . . 1.5462(16) no
C2 N8 . . 1.4715(14) no
C3 C4 . . 1.5558(17) no
C3 N10 . . 1.4740(14) no
C4 C5 . . 1.5090(17) no
C4 C7 . . 1.5373(17) no
C5 C6 . . 1.3318(17) no
N8 C9 . . 1.4539(15) no
N8 C18 . . 1.4580(15) no
C9 N10 . . 1.4572(15) no
N10 C11 . . 1.4559(16) no
C11 C12 . . 1.5030(18) no
C12 C13 . . 1.3942(17) no
C12 C17 . . 1.3868(19) no
C13 C14 . . 1.3879(19) no
C14 C15 . . 1.3869(19) no
C15 C16 . . 1.376(2) no
C16 C17 . . 1.389(2) no
C18 C19 . . 1.5074(18) no
C19 C20 . . 1.3892(17) no
C19 C24 . . 1.3904(15) no
C20 C21 . . 1.3839(19) no
C21 C22 . . 1.3889(17) no
C22 C23 . . 1.3821(19) no
C23 C24 . . 1.3869(19) no
C1 H1 . . 0.9817 no
C2 H2 . . 0.9803 no
C3 H3 . . 0.9808 no
C4 H4 . . 0.9793 no
C5 H5 . . 0.9812 no
C6 H6 . . 0.9810 no
C7 H7a . . 0.9805 no
C7 H7b . . 0.9814 no
C9 H9a . . 0.9814 no
C9 H9b . . 0.9795 no
C11 H11a . . 0.9808 no
C11 H11b . . 0.9817 no
C13 H13 . . 0.9782 no
C14 H14 . . 0.9782 no
C15 H15 . . 0.9806 no
C16 H16 . . 0.9801 no
C17 H17 . . 0.9804 no
C18 H18a . . 0.9811 no
C18 H18b . . 0.9798 no
C20 H20 . . 0.9804 no
C21 H21 . . 0.9802 no
C22 H22 . . 0.9803 no
C23 H23 . . 0.9814 no
C24 H24 . . 0.9805 no
